data_4029156
loop_
_publ_author_name
'Li, Jiang-Tao'
'Wang, Li-Xia'
'Wang, De-Xian'
'Zhao, Liang'
'Wang, Mei-Xiang'

_publ_section_title
;
 Synthesis, Resolution, Structure, and Racemization of Inherently Chiral
 1,3-Alternate Azacalix[4]pyrimidines: Quantification of Conformation
 Mobility.
;
_journal_issue 5
_journal_name_full 'The Journal of organic chemistry'
_journal_page_first 2178
_journal_page_last 2188
_journal_paper_doi 10.1021/jo500054v
_journal_volume 79
_journal_year 2014
_chemical_formula_moiety 'C20 H18 Cl F N12'
_chemical_formula_sum 'C20 H18 Cl F N12'
_chemical_formula_weight 480.91
_chemical_name_systematic
; 
 ? 
;
_space_group_IT_number 76
_symmetry_cell_setting tetragonal
_symmetry_space_group_name_Hall 'P 4w'
_symmetry_space_group_name_H-M 'P 41'
_atom_sites_solution_hydrogens geom
_atom_sites_solution_primary direct
_atom_sites_solution_secondary difmap
_audit_creation_method SHELXL-97
_cell_angle_alpha 90.00
_cell_angle_beta 90.00
_cell_angle_gamma 90.00
_cell_formula_units_Z 4
_cell_length_a 21.1267(13)
_cell_length_b 21.1267(13)
_cell_length_c 4.6047(3)
_cell_measurement_reflns_used 5072
_cell_measurement_temperature 173(2)
_cell_measurement_theta_max 27.46
_cell_measurement_theta_min 1.93
_cell_volume 2055.3(2)
_computing_cell_refinement 'CrystalClear (Rigaku Inc., 2007)'
_computing_data_collection 'CrystalClear (Rigaku Inc., 2007)'
_computing_data_reduction 'CrystalClear (Rigaku Inc., 2007)'
_computing_molecular_graphics 'Olex2 ver 1.1'
_computing_publication_material 'SHELX97 (Sheldrick, 2008)'
_computing_structure_refinement 'Olex2 ver 1.1'
_computing_structure_solution 'SHELXS-97 (Sheldrick, 2008)'
_diffrn_ambient_temperature 173(2)
_diffrn_measured_fraction_theta_full 0.987
_diffrn_measured_fraction_theta_max 0.987
_diffrn_measurement_device_type 'Saturn724+ CCD'
_diffrn_measurement_method '\w scans at fixed \c = 45\%'
_diffrn_radiation_monochromator graphite
_diffrn_radiation_source 'sealed tube'
_diffrn_radiation_type MoK\a
_diffrn_radiation_wavelength 0.71073
_diffrn_reflns_av_R_equivalents 0.0644
_diffrn_reflns_av_sigmaI/netI 0.0716
_diffrn_reflns_limit_h_max 26
_diffrn_reflns_limit_h_min -26
_diffrn_reflns_limit_k_max 27
_diffrn_reflns_limit_k_min -25
_diffrn_reflns_limit_l_max 5
_diffrn_reflns_limit_l_min -5
_diffrn_reflns_number 13143
_diffrn_reflns_theta_full 27.47
_diffrn_reflns_theta_max 27.47
_diffrn_reflns_theta_min 3.05
_exptl_absorpt_coefficient_mu 0.235
_exptl_absorpt_correction_T_max 1.0000
_exptl_absorpt_correction_T_min 0.5848
_exptl_absorpt_correction_type multi-scan
_exptl_absorpt_process_details 'CrystalClear (Rigaku Inc., 2007)'
_exptl_crystal_colour colorless
_exptl_crystal_density_diffrn 1.554
_exptl_crystal_density_method 'not measured'
_exptl_crystal_description rod
_exptl_crystal_F_000 992
_exptl_crystal_size_max 0.36
_exptl_crystal_size_mid 0.13
_exptl_crystal_size_min 0.10
_refine_diff_density_max 0.960
_refine_diff_density_min -0.350
_refine_diff_density_rms 0.085
_refine_ls_abs_structure_details 'Flack H D (1983), Acta Cryst. A39, 876-881'
_refine_ls_abs_structure_Flack 0.09(14)
_refine_ls_extinction_method none
_refine_ls_goodness_of_fit_ref 1.119
_refine_ls_hydrogen_treatment constr
_refine_ls_matrix_type full
_refine_ls_number_parameters 311
_refine_ls_number_reflns 4480
_refine_ls_number_restraints 1
_refine_ls_restrained_S_all 1.119
_refine_ls_R_factor_all 0.0994
_refine_ls_R_factor_gt 0.0882
_refine_ls_shift/su_max 0.051
_refine_ls_shift/su_mean 0.001
_refine_ls_structure_factor_coef Fsqd
_refine_ls_weighting_details 'calc w=1/[\s^2^(Fo^2^)+(0.0810P)^2^+4.3655P] where P=(Fo^2^+2Fc^2^)/3'
_refine_ls_weighting_scheme calc
_refine_ls_wR_factor_gt 0.1973
_refine_ls_wR_factor_ref 0.2045
_reflns_number_gt 3987
_reflns_number_total 4480
_reflns_threshold_expression >2sigma(I)
_cod_data_source_file jo500054v_si_003.cif
_cod_data_source_block sa2749
_cod_original_sg_symbol_H-M P4(1)
_cod_database_code 4029156

loop_
_symmetry_equiv_pos_as_xyz
'x, y, z'
'-x, -y, z+1/2'
'-y, x, z+1/4'
'y, -x, z+3/4'

loop_
_atom_site_label
_atom_site_type_symbol
_atom_site_fract_x
_atom_site_fract_y
_atom_site_fract_z
_atom_site_U_iso_or_equiv
_atom_site_adp_type
_atom_site_occupancy
_atom_site_symmetry_multiplicity
_atom_site_calc_flag
_atom_site_refinement_flags
Cl1 Cl 0.77869(6) 0.77388(6) 0.7893(3) 0.0275(3) Uani 1 1 d .
F1 F 0.85526(14) 0.72384(14) 0.2476(7) 0.0297(7) Uani 1 1 d .
N1 N 0.8462(2) 0.89612(19) 0.2183(9) 0.0234(9) Uani 1 1 d .
N2 N 0.7332(2) 0.8974(2) 0.1748(10) 0.0265(10) Uani 1 1 d .
N3 N 0.66792(19) 0.83154(18) 0.4435(11) 0.0252(10) Uani 1 1 d .
N4 N 0.60176(19) 0.7643(2) 0.7051(10) 0.0273(10) Uani 1 1 d .
N5 N 0.6040(2) 0.6521(2) 0.6402(11) 0.0312(10) Uani 1 1 d .
N6 N 0.66976(19) 0.60249(19) 0.3086(11) 0.0256(10) Uani 1 1 d .
N7 N 0.7353(2) 0.54472(19) 0.0074(10) 0.0267(9) Uani 1 1 d .
N8 N 0.8484(2) 0.5451(2) 0.0557(12) 0.0295(10) Uani 1 1 d .
N9 N 0.9011(2) 0.6020(2) 0.4067(11) 0.0255(9) Uani 1 1 d .
N10 N 0.95876(19) 0.65134(19) 0.7714(10) 0.0234(9) Uani 1 1 d .
N11 N 0.95966(19) 0.7643(2) 0.8329(9) 0.0238(9) Uani 1 1 d .
N12 N 0.89918(18) 0.83180(18) 0.5487(10) 0.0214(9) Uani 1 1 d .
C1 C 0.8421(2) 0.8488(2) 0.4150(11) 0.0195(9) Uani 1 1 d .
C2 C 0.7918(3) 0.9175(2) 0.1162(12) 0.0290(12) Uani 1 1 d .
H2 H 0.7947 0.9518 -0.0166 0.035 Uiso 1 1 calc R
C3 C 0.7283(2) 0.8497(2) 0.3655(10) 0.0189(10) Uani 1 1 d .
C4 C 0.7832(2) 0.8247(2) 0.4989(11) 0.0195(9) Uani 1 1 d .
C5 C 0.6168(3) 0.8785(3) 0.414(2) 0.059(2) Uani 1 1 d .
H5A H 0.6123 0.8903 0.2091 0.089 Uiso 1 1 calc R
H5B H 0.6272 0.9162 0.5283 0.089 Uiso 1 1 calc R
H5C H 0.5771 0.8603 0.4843 0.089 Uiso 1 1 calc R
C6 C 0.6507(2) 0.7695(2) 0.5143(12) 0.0224(10) Uani 1 1 d .
C7 C 0.5835(2) 0.7058(3) 0.7539(13) 0.0304(12) Uani 1 1 d .
H7 H 0.5505 0.7014 0.8924 0.036 Uiso 1 1 calc R
C8 C 0.6520(2) 0.6586(2) 0.4503(11) 0.0215(10) Uani 1 1 d .
C9 C 0.6777(2) 0.7175(2) 0.3811(11) 0.0206(10) Uani 1 1 d .
H9 H 0.7119 0.7216 0.2489 0.025 Uiso 1 1 calc R
C10 C 0.6189(2) 0.5569(3) 0.2446(16) 0.0359(14) Uani 1 1 d .
H10A H 0.5777 0.5773 0.2730 0.054 Uiso 1 1 calc R
H10B H 0.6225 0.5205 0.3752 0.054 Uiso 1 1 calc R
H10C H 0.6226 0.5426 0.0428 0.054 Uiso 1 1 calc R
C11 C 0.7314(2) 0.5885(2) 0.2164(12) 0.0256(11) Uani 1 1 d .
C12 C 0.7941(2) 0.5263(2) -0.0615(13) 0.0296(12) Uani 1 1 d .
H12 H 0.7974 0.4960 -0.2131 0.036 Uiso 1 1 calc R
C13 C 0.8437(2) 0.5892(2) 0.2658(12) 0.0222(10) Uani 1 1 d .
C14 C 0.7852(2) 0.6134(2) 0.3558(11) 0.0222(10) Uani 1 1 d .
H14 H 0.7821 0.6448 0.5027 0.027 Uiso 1 1 calc R
C15 C 0.9498(3) 0.5520(3) 0.4066(17) 0.0383(15) Uani 1 1 d .
H15A H 0.9441 0.5248 0.2362 0.057 Uiso 1 1 calc R
H15B H 0.9459 0.5265 0.5836 0.057 Uiso 1 1 calc R
H15C H 0.9919 0.5714 0.3999 0.057 Uiso 1 1 calc R
C16 C 0.9150(2) 0.6568(2) 0.5577(12) 0.0216(10) Uani 1 1 d .
C17 C 0.9780(2) 0.7049(2) 0.8915(12) 0.0254(11) Uani 1 1 d .
H17 H 1.0091 0.7007 1.0394 0.031 Uiso 1 1 calc R
C18 C 0.9161(2) 0.7704(2) 0.6244(11) 0.0209(10) Uani 1 1 d .
C19 C 0.8930(2) 0.7165(2) 0.4803(10) 0.0207(10) Uani 1 1 d .
C20 C 0.9443(3) 0.8821(3) 0.6075(16) 0.0380(15) Uani 1 1 d .
H20A H 0.9215 0.9204 0.6667 0.057 Uiso 1 1 calc R
H20B H 0.9689 0.8910 0.4317 0.057 Uiso 1 1 calc R
H20C H 0.9729 0.8690 0.7637 0.057 Uiso 1 1 calc R

loop_
_atom_site_aniso_label
_atom_site_aniso_U_11
_atom_site_aniso_U_22
_atom_site_aniso_U_33
_atom_site_aniso_U_23
_atom_site_aniso_U_13
_atom_site_aniso_U_12
Cl1 0.0297(6) 0.0307(6) 0.0223(6) 0.0028(5) 0.0008(5) -0.0004(5)
F1 0.0290(16) 0.0326(17) 0.0276(17) 0.0008(14) -0.0078(13) 0.0020(12)
N1 0.026(2) 0.020(2) 0.024(2) 0.0011(17) 0.0037(17) 0.0027(16)
N2 0.028(2) 0.020(2) 0.031(2) 0.0021(18) -0.0045(19) 0.0036(17)
N3 0.017(2) 0.0149(19) 0.044(3) -0.0001(18) -0.0034(19) 0.0003(14)
N4 0.0157(19) 0.031(2) 0.035(3) -0.003(2) 0.0062(18) -0.0023(16)
N5 0.024(2) 0.027(2) 0.042(3) 0.002(2) 0.002(2) 0.0011(17)
N6 0.020(2) 0.0188(19) 0.038(3) -0.0043(19) -0.0003(19) -0.0021(15)
N7 0.028(2) 0.023(2) 0.029(2) -0.0083(19) -0.0024(19) 0.0007(16)
N8 0.029(2) 0.023(2) 0.037(3) -0.006(2) 0.000(2) 0.0007(17)
N9 0.021(2) 0.022(2) 0.033(2) -0.0054(18) -0.0055(18) 0.0041(16)
N10 0.024(2) 0.022(2) 0.024(2) -0.0022(18) -0.0041(18) 0.0045(16)
N11 0.021(2) 0.026(2) 0.024(2) -0.0029(17) -0.0030(17) 0.0023(16)
N12 0.0191(19) 0.0182(19) 0.027(2) -0.0043(17) -0.0042(18) 0.0007(15)
C1 0.020(2) 0.018(2) 0.020(2) 0.0003(18) -0.0024(19) 0.0056(17)
C2 0.038(3) 0.021(3) 0.028(3) 0.006(2) -0.006(2) 0.003(2)
C3 0.021(2) 0.015(2) 0.021(2) -0.0029(18) -0.0012(18) 0.0021(17)
C4 0.023(2) 0.015(2) 0.021(2) 0.0010(18) 0.0008(19) 0.0030(17)
C5 0.030(3) 0.024(3) 0.124(8) 0.011(4) 0.001(4) 0.011(2)
C6 0.018(2) 0.026(2) 0.023(2) -0.004(2) -0.0032(19) 0.0017(18)
C7 0.025(3) 0.034(3) 0.032(3) -0.005(2) 0.008(2) -0.002(2)
C8 0.022(2) 0.018(2) 0.024(3) -0.0025(19) 0.0024(19) 0.0006(17)
C9 0.021(2) 0.019(2) 0.021(2) 0.0026(19) 0.0005(19) 0.0010(18)
C10 0.024(3) 0.025(3) 0.060(4) -0.002(3) 0.001(3) -0.003(2)
C11 0.026(3) 0.020(2) 0.031(3) -0.003(2) -0.001(2) 0.0032(19)
C12 0.028(3) 0.026(3) 0.035(3) -0.015(2) -0.005(2) 0.000(2)
C13 0.024(2) 0.019(2) 0.023(2) -0.001(2) 0.003(2) 0.0009(17)
C14 0.018(2) 0.030(3) 0.018(2) -0.0034(19) -0.0003(18) -0.0017(19)
C15 0.027(3) 0.024(3) 0.064(4) -0.014(3) -0.009(3) 0.014(2)
C16 0.017(2) 0.026(2) 0.021(2) 0.002(2) 0.0031(19) -0.0013(18)
C17 0.022(2) 0.031(3) 0.023(3) -0.001(2) -0.005(2) 0.001(2)
C18 0.016(2) 0.022(2) 0.024(3) -0.0008(19) 0.0031(18) 0.0043(17)
C19 0.022(2) 0.024(2) 0.016(2) 0.0023(18) -0.0048(18) 0.0010(18)
C20 0.025(3) 0.027(3) 0.062(4) 0.002(3) -0.002(3) -0.006(2)

loop_
_atom_type_symbol
_atom_type_description
_atom_type_scat_dispersion_real
_atom_type_scat_dispersion_imag
_atom_type_scat_source
C C 0.0033 0.0016 'International Tables Vol C Tables 4.2.6.8 and 6.1.1.4'
H H 0.0000 0.0000 'International Tables Vol C Tables 4.2.6.8 and 6.1.1.4'
N N 0.0061 0.0033 'International Tables Vol C Tables 4.2.6.8 and 6.1.1.4'
F F 0.0171 0.0103 'International Tables Vol C Tables 4.2.6.8 and 6.1.1.4'
Cl Cl 0.1484 0.1585 'International Tables Vol C Tables 4.2.6.8 and 6.1.1.4'

loop_
_geom_angle_atom_site_label_1
_geom_angle_atom_site_label_2
_geom_angle_atom_site_label_3
_geom_angle
C2 N1 C1 115.8(4)
C2 N2 C3 116.3(4)
C3 N3 C6 124.2(4)
C3 N3 C5 117.8(4)
C6 N3 C5 117.6(4)
C7 N4 C6 114.2(4)
C7 N5 C8 114.7(4)
C11 N6 C8 124.5(4)
C11 N6 C10 118.7(4)
C8 N6 C10 116.8(4)
C11 N7 C12 115.4(4)
C12 N8 C13 115.8(4)
C16 N9 C13 125.3(4)
C16 N9 C15 116.8(4)
C13 N9 C15 117.8(4)
C17 N10 C16 116.1(4)
C18 N11 C17 115.7(4)
C18 N12 C1 124.8(4)
C18 N12 C20 117.9(4)
C1 N12 C20 117.3(4)
N1 C1 C4 120.8(4)
N1 C1 N12 115.4(4)
C4 C1 N12 123.4(5)
N1 C2 N2 128.7(5)
N1 C2 H2 115.6
N2 C2 H2 115.6
N2 C3 N3 116.8(4)
N2 C3 C4 120.1(4)
N3 C3 C4 122.8(4)
C1 C4 C3 118.3(4)
C1 C4 Cl1 119.5(4)
C3 C4 Cl1 121.7(4)
N3 C5 H5A 109.5
N3 C5 H5B 109.5
H5A C5 H5B 109.5
N3 C5 H5C 109.5
H5A C5 H5C 109.5
H5B C5 H5C 109.5
N4 C6 C9 122.2(4)
N4 C6 N3 115.1(4)
C9 C6 N3 122.4(5)
N4 C7 N5 130.0(5)
N4 C7 H7 115.0
N5 C7 H7 115.0
N5 C8 C9 122.1(4)
N5 C8 N6 114.7(4)
C9 C8 N6 122.9(4)
C6 C9 C8 116.7(5)
C6 C9 H9 121.7
C8 C9 H9 121.7
N6 C10 H10A 109.5
N6 C10 H10B 109.5
H10A C10 H10B 109.5
N6 C10 H10C 109.5
H10A C10 H10C 109.5
H10B C10 H10C 109.5
N7 C11 N6 114.9(4)
N7 C11 C14 122.4(5)
N6 C11 C14 122.3(5)
N8 C12 N7 128.1(5)
N8 C12 H12 115.9
N7 C12 H12 115.9
N8 C13 C14 122.0(5)
N8 C13 N9 113.7(4)
C14 C13 N9 123.8(5)
C13 C14 C11 116.2(5)
C13 C14 H14 121.9
C11 C14 H14 121.9
N9 C15 H15A 109.5
N9 C15 H15B 109.5
H15A C15 H15B 109.5
N9 C15 H15C 109.5
H15A C15 H15C 109.5
H15B C15 H15C 109.5
N10 C16 N9 116.1(4)
N10 C16 C19 119.5(4)
N9 C16 C19 124.0(5)
N10 C17 N11 128.8(5)
N10 C17 H17 115.6
N11 C17 H17 115.6
N11 C18 N12 116.6(4)
N11 C18 C19 120.1(4)
N12 C18 C19 123.2(4)
F1 C19 C16 120.5(4)
F1 C19 C18 119.3(4)
C16 C19 C18 119.8(4)
N12 C20 H20A 109.5
N12 C20 H20B 109.5
H20A C20 H20B 109.5
N12 C20 H20C 109.5
H20A C20 H20C 109.5
H20B C20 H20C 109.5

loop_
_geom_bond_atom_site_label_1
_geom_bond_atom_site_label_2
_geom_bond_distance
Cl1 C4 1.718(5)
F1 C19 1.344(5)
N1 C2 1.323(7)
N1 C1 1.352(6)
N2 C2 1.336(7)
N2 C3 1.340(6)
N3 C3 1.379(6)
N3 C6 1.398(6)
N3 C5 1.472(6)
N4 C7 1.314(7)
N4 C6 1.362(7)
N5 C7 1.321(7)
N5 C8 1.347(7)
N6 C11 1.400(6)
N6 C8 1.403(6)
N6 C10 1.473(6)
N7 C11 1.338(7)
N7 C12 1.341(7)
N8 C12 1.328(7)
N8 C13 1.347(7)
N9 C16 1.383(6)
N9 C13 1.401(6)
N9 C15 1.476(6)
N10 C17 1.324(6)
N10 C16 1.355(7)
N11 C18 1.336(6)
N11 C17 1.340(6)
N12 C18 1.391(6)
N12 C1 1.401(6)
N12 C20 1.453(6)
C1 C4 1.398(6)
C2 H2 0.9500
C3 C4 1.415(6)
C5 H5A 0.9800
C5 H5B 0.9800
C5 H5C 0.9800
C6 C9 1.382(7)
C7 H7 0.9500
C8 C9 1.394(7)
C9 H9 0.9500
C10 H10A 0.9800
C10 H10B 0.9800
C10 H10C 0.9800
C11 C14 1.409(7)
C12 H12 0.9500
C13 C14 1.399(7)
C14 H14 0.9500
C15 H15A 0.9800
C15 H15B 0.9800
C15 H15C 0.9800
C16 C19 1.391(7)
C17 H17 0.9500
C18 C19 1.404(7)
C20 H20A 0.9800
C20 H20B 0.9800
C20 H20C 0.9800

loop_
_geom_torsion_atom_site_label_1
_geom_torsion_atom_site_label_2
_geom_torsion_atom_site_label_3
_geom_torsion_atom_site_label_4
_geom_torsion
C2 N1 C1 C4 0.4(7)
C2 N1 C1 N12 -172.4(4)
C18 N12 C1 N1 -143.6(5)
C20 N12 C1 N1 35.3(7)
C18 N12 C1 C4 43.9(8)
C20 N12 C1 C4 -137.3(5)
C1 N1 C2 N2 -2.2(8)
C3 N2 C2 N1 1.0(8)
C2 N2 C3 N3 175.5(5)
C2 N2 C3 C4 1.8(7)
C6 N3 C3 N2 147.6(5)
C5 N3 C3 N2 -24.1(8)
C6 N3 C3 C4 -38.8(8)
C5 N3 C3 C4 149.4(6)
N1 C1 C4 C3 2.1(7)
N12 C1 C4 C3 174.3(4)
N1 C1 C4 Cl1 -169.7(4)
N12 C1 C4 Cl1 2.5(7)
N2 C3 C4 C1 -3.3(7)
N3 C3 C4 C1 -176.6(4)
N2 C3 C4 Cl1 168.3(4)
N3 C3 C4 Cl1 -5.1(7)
C7 N4 C6 C9 1.1(7)
C7 N4 C6 N3 175.7(5)
C3 N3 C6 N4 150.9(5)
C5 N3 C6 N4 -37.4(8)
C3 N3 C6 C9 -34.5(8)
C5 N3 C6 C9 137.2(6)
C6 N4 C7 N5 -2.3(9)
C8 N5 C7 N4 1.8(9)
C7 N5 C8 C9 -0.1(8)
C7 N5 C8 N6 -174.2(5)
C11 N6 C8 N5 -148.7(5)
C10 N6 C8 N5 33.8(7)
C11 N6 C8 C9 37.3(8)
C10 N6 C8 C9 -140.3(5)
N4 C6 C9 C8 0.3(7)
N3 C6 C9 C8 -173.9(5)
N5 C8 C9 C6 -0.8(7)
N6 C8 C9 C6 172.8(5)
C12 N7 C11 N6 -173.4(5)
C12 N7 C11 C14 -0.3(8)
C8 N6 C11 N7 -158.7(5)
C10 N6 C11 N7 18.8(7)
C8 N6 C11 C14 28.1(8)
C10 N6 C11 C14 -154.4(5)
C13 N8 C12 N7 -1.5(9)
C11 N7 C12 N8 1.5(9)
C12 N8 C13 C14 0.3(8)
C12 N8 C13 N9 172.7(5)
C16 N9 C13 N8 158.0(5)
C15 N9 C13 N8 -25.0(7)
C16 N9 C13 C14 -29.8(8)
C15 N9 C13 C14 147.2(6)
N8 C13 C14 C11 0.6(8)
N9 C13 C14 C11 -170.9(5)
N7 C11 C14 C13 -0.7(8)
N6 C11 C14 C13 172.0(5)
C17 N10 C16 N9 171.8(5)
C17 N10 C16 C19 -0.6(7)
C13 N9 C16 N10 153.5(5)
C15 N9 C16 N10 -23.5(7)
C13 N9 C16 C19 -34.5(8)
C15 N9 C16 C19 148.5(5)
C16 N10 C17 N11 0.8(8)
C18 N11 C17 N10 -0.2(8)
C17 N11 C18 N12 -176.4(4)
C17 N11 C18 C19 -0.6(7)
C1 N12 C18 N11 -157.4(5)
C20 N12 C18 N11 23.7(7)
C1 N12 C18 C19 26.9(8)
C20 N12 C18 C19 -151.9(5)
N10 C16 C19 F1 172.3(4)
N9 C16 C19 F1 0.6(7)
N10 C16 C19 C18 -0.1(7)
N9 C16 C19 C18 -171.9(5)
N11 C18 C19 F1 -171.8(4)
N12 C18 C19 F1 3.7(7)
N11 C18 C19 C16 0.7(7)
N12 C18 C19 C16 176.2(4)
